data_4310535
loop_
_publ_author_name
'Sergei Fokin'
'Victor Ovcharenko'
'Galina Romanenko'
'Vladimir Ikorskii'

_publ_section_title
;
 Problem of a Wide Variety of Products in the Cu(hfac)2-Nitroxide System
;
_journal_name_full 'Inorganic Chemistry'
_journal_page_first 969
_journal_page_last 977
_journal_paper_doi 10.1021/ic034964d
_journal_volume 43
_journal_year 2004
_chemical_formula_sum 'C55 H54 Cu3 F36 N8 O16'
_chemical_formula_weight 1957.68
_space_group_IT_number 2
_symmetry_cell_setting triclinic
_symmetry_space_group_name_Hall '-P 1'
_symmetry_space_group_name_H-M 'P -1'
_atom_sites_solution_hydrogens geom
_atom_sites_solution_primary direct
_atom_sites_solution_secondary difmap
_audit_creation_method SHELXL-97
_cell_angle_alpha 75.02(3)
_cell_angle_beta 83.82(4)
_cell_angle_gamma 83.20(2)
_cell_formula_units_Z 2
_cell_length_a 13.622(6)
_cell_length_b 15.000(7)
_cell_length_c 21.641(6)
_cell_measurement_temperature 293(2)
_cell_volume 4228(3)
_computing_structure_refinement 'SHELXL-97 (Sheldrick, 1997)'
_computing_structure_solution 'SHELXS-97 (Sheldrick, 1990)'
_diffrn_ambient_temperature 293(2)
_diffrn_measured_fraction_theta_full 0.989
_diffrn_measured_fraction_theta_max 0.989
_diffrn_radiation_monochromator graphite
_diffrn_radiation_source 'fine-focus sealed tube'
_diffrn_radiation_type MoK\a
_diffrn_radiation_wavelength 0.71069
_diffrn_reflns_av_R_equivalents 0.0887
_diffrn_reflns_av_sigmaI/netI 0.6928
_diffrn_reflns_limit_h_max 0
_diffrn_reflns_limit_h_min -13
_diffrn_reflns_limit_k_max 13
_diffrn_reflns_limit_k_min -13
_diffrn_reflns_limit_l_max 20
_diffrn_reflns_limit_l_min -20
_diffrn_reflns_number 8255
_diffrn_reflns_theta_full 20.00
_diffrn_reflns_theta_max 20.00
_diffrn_reflns_theta_min 1.86
_exptl_absorpt_coefficient_mu 0.886
_exptl_crystal_density_diffrn 1.538
_exptl_crystal_density_method 'not measured'
_exptl_crystal_F_000 1958
_refine_diff_density_max 0.403
_refine_diff_density_min -0.282
_refine_diff_density_rms 0.062
_refine_ls_extinction_coef 0.00000(8)
_refine_ls_extinction_expression Fc^*^=kFc[1+0.001xFc^2^\l^3^/sin(2\q)]^-1/4^
_refine_ls_extinction_method SHELXL
_refine_ls_goodness_of_fit_ref 0.350
_refine_ls_hydrogen_treatment mixed
_refine_ls_matrix_type full
_refine_ls_number_parameters 1086
_refine_ls_number_reflns 7815
_refine_ls_number_restraints 10
_refine_ls_restrained_S_all 0.350
_refine_ls_R_factor_all 0.2694
_refine_ls_R_factor_gt 0.0567
_refine_ls_shift/su_max 2.026
_refine_ls_shift/su_mean 0.056
_refine_ls_structure_factor_coef Fsqd
_refine_ls_weighting_details 'calc w=1/[\s^2^(Fo^2^)+(0.3940P)^2^+0.0000P] where P=(Fo^2^+2Fc^2^)/3'
_refine_ls_weighting_scheme calc
_refine_ls_wR_factor_gt 0.1667
_refine_ls_wR_factor_ref 0.3190
_reflns_number_gt 1181
_reflns_number_total 7815
_reflns_threshold_expression >2sigma(I)
_cod_data_source_file ic034964dsi20030813_090632_13.cif
_cod_data_source_block qqs
_cod_depositor_comments
;
The following automatic conversions were performed:

data name '_atom_site_symetry_multiplicity' was replaced with
'_atom_site_symmetry_multiplicity' as specified in the replacement
file 'data/replacement-values/replacement_tags.lst'.

Automatic conversion script
Id: cif_correct_tags 9268 2022-04-12 08:56:07Z antanas 
;
_cod_database_code 4310535

loop_
_symmetry_equiv_pos_as_xyz
'x, y, z'
'-x, -y, -z'

loop_
_atom_site_label
_atom_site_type_symbol
_atom_site_fract_x
_atom_site_fract_y
_atom_site_fract_z
_atom_site_U_iso_or_equiv
_atom_site_adp_type
_atom_site_occupancy
_atom_site_symmetry_multiplicity
_atom_site_calc_flag
_atom_site_refinement_flags
_atom_site_disorder_assembly
_atom_site_disorder_group
Cu1 Cu 0.19924(6) 0.28700(5) 0.74334(3) 0.0660(3) Uani 1 1 d . . .
O1 O 0.0976(3) 0.3458(2) 0.79503(17) 0.0747(16) Uani 1 1 d . . .
C1 C 0.0176(5) 0.3932(5) 0.8836(3) 0.145(3) Uani 1 1 d . . .
F1 F -0.0020(5) 0.4788(4) 0.8464(3) 0.247(3) Uani 1 1 d . . .
F2 F 0.0249(4) 0.4111(4) 0.9324(2) 0.264(3) Uani 1 1 d . . .
F3 F -0.0643(4) 0.3663(5) 0.8731(3) 0.237(3) Uani 1 1 d . . .
C2 C 0.1047(4) 0.3378(4) 0.8529(3) 0.082(3) Uani 1 1 d . . .
C3 C 0.1789(4) 0.2972(5) 0.8896(3) 0.100(3) Uani 1 1 d . . .
H3A H 0.1749 0.3022 0.9318 0.120 Uiso 1 1 calc R . .
C4 C 0.2533(4) 0.2528(3) 0.8691(2) 0.048(2) Uani 1 1 d . . .
C5 C 0.3237(7) 0.2027(6) 0.9133(4) 0.175(5) Uani 1 1 d . . .
F4 F 0.3155(4) 0.2095(5) 0.9716(2) 0.246(3) Uani 1 1 d . . .
F5 F 0.3557(4) 0.1179(3) 0.9182(2) 0.219(3) Uani 1 1 d . . .
F6 F 0.4161(3) 0.2303(4) 0.8992(2) 0.206(3) Uani 1 1 d . . .
O2 O 0.2799(3) 0.2332(3) 0.81583(17) 0.0691(16) Uani 1 1 d . . .
O3 O 0.1194(3) 0.3439(2) 0.66951(15) 0.0631(15) Uani 1 1 d . . .
C6 C 0.0604(6) 0.4002(5) 0.5732(2) 0.128(3) Uani 1 1 d . . .
F7 F 0.0395(4) 0.4747(3) 0.5799(2) 0.208(3) Uani 1 1 d . . .
F8 F -0.0050(4) 0.3509(4) 0.5715(3) 0.223(3) Uani 1 1 d . . .
F9 F 0.1043(4) 0.4070(4) 0.5115(2) 0.192(3) Uani 1 1 d . . .
C7 C 0.1457(4) 0.3381(4) 0.6154(2) 0.070(2) Uani 1 1 d . . .
C8 C 0.2366(5) 0.2869(4) 0.5926(3) 0.079(3) Uani 1 1 d . . .
H8A H 0.2503 0.2883 0.5494 0.095 Uiso 1 1 calc R . .
C9 C 0.2992(5) 0.2380(4) 0.6370(3) 0.074(3) Uani 1 1 d . . .
C10 C 0.3770(6) 0.1848(7) 0.6087(4) 0.165(5) Uani 1 1 d . . .
F10 F 0.3950(4) 0.2056(4) 0.5451(2) 0.248(3) Uani 1 1 d . . .
F11 F 0.3842(6) 0.1020(3) 0.6257(4) 0.360(5) Uani 1 1 d . . .
F12 F 0.4661(3) 0.2061(4) 0.6144(2) 0.219(3) Uani 1 1 d . . .
O4 O 0.2969(3) 0.2271(3) 0.69231(17) 0.0810(17) Uani 1 1 d . . .
Cu2 Cu -0.09711(6) -0.16141(5) 0.75986(4) 0.0799(3) Uani 1 1 d . . .
O5 O -0.1596(3) -0.2660(2) 0.81802(18) 0.0871(17) Uani 1 1 d . . .
C11 C -0.1936(6) -0.3754(5) 0.9143(3) 0.124(3) Uani 1 1 d . . .
F13 F -0.1712(4) -0.4172(4) 0.9692(2) 0.220(3) Uani 1 1 d . . .
F14 F -0.2718(4) -0.3254(3) 0.9282(2) 0.220(3) Uani 1 1 d . . .
F15 F -0.2309(4) -0.4287(3) 0.8899(2) 0.207(2) Uani 1 1 d . . .
C12 C -0.1290(4) -0.3156(4) 0.8675(3) 0.064(2) Uani 1 1 d . . .
C13 C -0.0317(4) -0.3260(3) 0.8863(2) 0.066(2) Uani 1 1 d . . .
H13A H -0.0168 -0.3691 0.9242 0.079 Uiso 1 1 calc R . .
C14 C 0.0408(4) -0.2765(4) 0.8519(2) 0.068(2) Uani 1 1 d . . .
C15 C 0.1522(6) -0.3079(5) 0.8731(4) 0.133(4) Uani 1 1 d . . .
F16 F 0.1550(4) -0.3495(4) 0.9309(2) 0.201(3) Uani 1 1 d . . .
F17 F 0.1971(3) -0.2307(3) 0.8671(2) 0.175(2) Uani 1 1 d . . .
F18 F 0.2087(4) -0.3482(4) 0.8360(2) 0.195(3) Uani 1 1 d . . .
O6 O 0.0441(3) -0.2190(3) 0.79941(18) 0.0929(18) Uani 1 1 d . . .
O7 O -0.0738(3) -0.2269(2) 0.69091(17) 0.0847(17) Uani 1 1 d . . .
F19 F -0.0994(3) -0.2402(3) 0.55055(18) 0.146(2) Uani 1 1 d . . .
F20 F 0.0522(3) -0.2544(3) 0.5596(2) 0.151(2) Uani 1 1 d . . .
F21 F -0.0367(3) -0.3463(3) 0.62399(19) 0.137(2) Uani 1 1 d . . .
C16 C -0.0341(5) -0.2579(5) 0.5928(3) 0.090(3) Uani 1 1 d . . .
C17 C -0.0489(5) -0.1859(4) 0.6327(3) 0.078(3) Uani 1 1 d . . .
C18 C -0.0404(5) -0.0937(4) 0.6066(3) 0.094(3) Uani 1 1 d . . .
H18A H -0.0234 -0.0730 0.5629 0.113 Uiso 1 1 calc R . .
C19 C -0.0565(5) -0.0322(4) 0.6433(2) 0.082(3) Uani 1 1 d . . .
C20 C -0.0266(8) 0.0628(4) 0.6005(3) 0.186(5) Uani 1 1 d . . .
F22 F -0.1164(5) 0.1163(4) 0.6114(4) 0.334(5) Uani 1 1 d . . .
F23 F -0.0146(8) 0.0788(4) 0.5498(2) 0.399(6) Uani 1 1 d . . .
F24 F 0.0032(7) 0.1028(3) 0.6319(3) 0.326(5) Uani 1 1 d . . .
O8 O -0.0822(3) -0.0432(3) 0.69881(16) 0.0880(18) Uani 1 1 d . . .
Cu3 Cu 0.49221(6) 0.72975(5) 0.75542(4) 0.0759(3) Uani 1 1 d . . .
O9 O 0.3533(3) 0.7912(3) 0.71286(18) 0.0736(16) Uani 1 1 d . . .
C21 C 0.2555(5) 0.8582(5) 0.6230(4) 0.168(4) Uani 1 1 d . . .
F25 F 0.2094(4) 0.7920(3) 0.6367(3) 0.229(3) Uani 1 1 d . . .
F26 F 0.2520(4) 0.9137(4) 0.5732(2) 0.242(3) Uani 1 1 d . . .
F27 F 0.1934(4) 0.9123(5) 0.6571(3) 0.262(4) Uani 1 1 d . . .
C22 C 0.3496(6) 0.8461(4) 0.6582(3) 0.110(3) Uani 1 1 d . . .
C23 C 0.4313(4) 0.8889(4) 0.6223(3) 0.083(2) Uani 1 1 d . . .
H23A H 0.4236 0.9224 0.5802 0.100 Uiso 1 1 calc R . .
C24 C 0.5190(4) 0.8841(4) 0.6452(3) 0.074(2) Uani 1 1 d . . .
C25 C 0.5988(4) 0.9391(5) 0.6060(3) 0.103(3) Uani 1 1 d . . .
F28 F 0.6412(4) 0.9904(3) 0.6257(2) 0.228(2) Uani 1 1 d . . .
F29 F 0.6769(4) 0.8847(4) 0.5912(3) 0.225(3) Uani 1 1 d . . .
F30 F 0.5803(4) 0.9828(4) 0.5486(2) 0.210(3) Uani 1 1 d . . .
O10 O 0.5541(3) 0.8386(3) 0.69856(19) 0.0907(18) Uani 1 1 d . . .
O11 O 0.4757(3) 0.6099(3) 0.81274(17) 0.0906(18) Uani 1 1 d . . .
C26 C 0.4514(6) 0.4840(6) 0.8887(4) 0.240(4) Uani 1 1 d . . .
F31 F 0.3671(4) 0.4682(3) 0.8768(3) 0.206(3) Uani 1 1 d . . .
F32 F 0.3997(4) 0.4778(3) 0.9588(2) 0.190(3) Uani 1 1 d . . .
F33 F 0.5142(5) 0.4428(4) 0.9068(3) 0.278(4) Uani 1 1 d . . .
C27 C 0.4521(5) 0.5917(4) 0.8692(3) 0.105(3) Uani 1 1 d . . .
C28 C 0.4344(5) 0.6474(4) 0.9065(3) 0.112(3) Uani 1 1 d . . .
H28A H 0.4141 0.6236 0.9495 0.134 Uiso 1 1 calc R . .
C29 C 0.4446(4) 0.7405(4) 0.8849(2) 0.062(2) Uani 1 1 d . . .
C30 C 0.4255(5) 0.8101(6) 0.9231(3) 0.133(4) Uani 1 1 d . . .
F34 F 0.3816(5) 0.7837(4) 0.9795(3) 0.267(3) Uani 1 1 d . . .
F35 F 0.5045(4) 0.8296(4) 0.9446(3) 0.213(3) Uani 1 1 d . . .
F36 F 0.3823(6) 0.8909(4) 0.9044(3) 0.299(4) Uani 1 1 d . . .
O12 O 0.4702(3) 0.7879(3) 0.82851(17) 0.0909(17) Uani 1 1 d . . .
O01 O -0.1253(3) -0.0906(2) 0.82632(17) 0.0842(16) Uani 1 1 d . . .
N1 N -0.1760(4) -0.0094(3) 0.8141(2) 0.091(2) Uani 1 1 d . . .
C01 C -0.2847(4) -0.0009(4) 0.8287(3) 0.093(3) Uani 1 1 d . . .
C02 C -0.3075(6) -0.0297(6) 0.8993(3) 0.169(5) Uani 1 1 d . . .
H02A H -0.2879 -0.0947 0.9145 0.254 Uiso 1 1 calc R . .
H02B H -0.3774 -0.0178 0.9093 0.254 Uiso 1 1 calc R . .
H02C H -0.2719 0.0048 0.9196 0.254 Uiso 1 1 calc R . .
C03 C -0.3277(5) -0.0682(4) 0.7982(3) 0.111(3) Uani 1 1 d . . .
H03A H -0.3084 -0.1308 0.8207 0.167 Uiso 1 1 calc R . .
H03B H -0.3028 -0.0582 0.7540 0.167 Uiso 1 1 calc R . .
H03C H -0.3987 -0.0574 0.8010 0.167 Uiso 1 1 calc R . .
C04 C -0.3137(4) 0.1064(4) 0.7910(4) 0.109(3) Uani 1 1 d . . .
C05 C -0.3287(5) 0.1249(5) 0.7220(3) 0.143(4) Uani 1 1 d . . .
H05A H -0.3454 0.1901 0.7052 0.214 Uiso 1 1 calc R . .
H05B H -0.3816 0.0913 0.7167 0.214 Uiso 1 1 calc R . .
H05C H -0.2688 0.1054 0.6994 0.214 Uiso 1 1 calc R . .
C06 C -0.3919(5) 0.1569(6) 0.8281(5) 0.194(5) Uani 1 1 d . . .
H06A H -0.4041 0.2201 0.8040 0.291 Uiso 1 1 calc R . .
H06B H -0.3691 0.1556 0.8688 0.291 Uiso 1 1 calc R . .
H06C H -0.4522 0.1272 0.8348 0.291 Uiso 1 1 calc R . .
N2 N -0.2117(4) 0.1363(3) 0.7953(3) 0.095(2) Uani 1 1 d . . .
O02 O -0.2000(4) 0.2221(3) 0.7836(3) 0.144(3) Uani 1 1 d . . .
C07 C -0.1307(5) 0.0690(4) 0.7987(3) 0.077(3) Uani 1 1 d . . .
C08 C -0.0322(4) 0.0843(4) 0.7912(3) 0.069(2) Uani 1 1 d . . .
C09 C 0.0103(4) 0.1645(4) 0.7754(3) 0.080(3) Uani 1 1 d . . .
H09A H -0.0257 0.2224 0.7682 0.096 Uiso 1 1 calc R . .
N3 N 0.1059(3) 0.1533(3) 0.7714(2) 0.077(2) Uani 1 1 d . . .
N4 N 0.1283(4) 0.0628(3) 0.7848(2) 0.078(2) Uani 1 1 d . . .
C010 C 0.2359(5) 0.0188(4) 0.7835(4) 0.123(4) Uani 1 1 d . . .
H01A H 0.2802 0.0668 0.7725 0.185 Uiso 1 1 calc R . .
H01B H 0.2463 -0.0172 0.7522 0.185 Uiso 1 1 calc R . .
H01C H 0.2484 -0.0206 0.8251 0.185 Uiso 1 1 calc R . .
C011 C 0.0466(5) 0.0193(4) 0.7955(3) 0.085(3) Uani 1 1 d . . .
H01D H 0.0438 -0.0445 0.8044 0.102 Uiso 1 1 calc R . .
O03 O 0.5171(3) 0.6706(2) 0.68552(17) 0.0718(16) Uani 1 1 d . . .
N5 N 0.5736(3) 0.5925(3) 0.69401(19) 0.0618(18) Uani 1 1 d . . .
C012 C 0.7067(5) 0.4787(4) 0.7111(3) 0.091(3) Uani 1 1 d . . .
C013 C 0.7220(5) 0.4482(4) 0.7836(3) 0.098(3) Uani 1 1 d . . .
H01E H 0.7349 0.3819 0.7965 0.147 Uiso 1 1 calc R . .
H01F H 0.6633 0.4673 0.8075 0.147 Uiso 1 1 calc R . .
H01G H 0.7773 0.4764 0.7919 0.147 Uiso 1 1 calc R . .
C014 C 0.7913(5) 0.4349(5) 0.6730(3) 0.139(4) Uani 1 1 d . . .
H01H H 0.7983 0.3690 0.6905 0.209 Uiso 1 1 calc R . .
H01I H 0.8519 0.4599 0.6757 0.209 Uiso 1 1 calc R . .
H01J H 0.7769 0.4482 0.6289 0.209 Uiso 1 1 calc R . .
C015 C 0.6823(4) 0.5865(4) 0.6861(3) 0.085(3) Uani 1 1 d . . .
C016 C 0.7260(4) 0.6376(4) 0.7208(3) 0.094(3) Uani 1 1 d . . .
H01K H 0.7088 0.7027 0.7038 0.140 Uiso 1 1 calc R . .
H01L H 0.7968 0.6246 0.7169 0.140 Uiso 1 1 calc R . .
H01M H 0.7020 0.6202 0.7652 0.140 Uiso 1 1 calc R . .
C017 C 0.7031(4) 0.6209(5) 0.6128(3) 0.107(3) Uani 1 1 d . . .
H01N H 0.6899 0.6871 0.6002 0.161 Uiso 1 1 calc R . .
H01O H 0.6612 0.5931 0.5916 0.161 Uiso 1 1 calc R . .
H01P H 0.7713 0.6039 0.6009 0.161 Uiso 1 1 calc R . .
N6 N 0.6085(3) 0.4431(3) 0.7028(2) 0.079(2) Uani 1 1 d . . .
O04 O 0.6019(3) 0.3572(3) 0.7086(2) 0.107(2) Uani 1 1 d . . .
C018 C 0.5405(4) 0.5072(4) 0.7027(2) 0.071(2) Uani 1 1 d . . .
C019 C 0.4328(5) 0.4969(3) 0.7027(3) 0.070(2) Uani 1 1 d . . .
C020 C 0.3910(4) 0.4089(4) 0.7149(3) 0.069(3) Uani 1 1 d . . .
H02D H 0.4279 0.3515 0.7214 0.082 Uiso 1 1 calc R . .
N7 N 0.2939(4) 0.4213(3) 0.7155(3) 0.087(2) Uani 1 1 d . . .
N8 N 0.2680(3) 0.5128(3) 0.7093(2) 0.081(2) Uani 1 1 d . . .
C021 C 0.1673(4) 0.5540(4) 0.7071(3) 0.107(3) Uani 1 1 d . . .
H02F H 0.1233 0.5063 0.7136 0.161 Uiso 1 1 calc R . .
H02G H 0.1591 0.5965 0.6661 0.161 Uiso 1 1 calc R . .
H02H H 0.1522 0.5866 0.7403 0.161 Uiso 1 1 calc R . .
C022 C 0.3494(4) 0.5572(4) 0.7015(3) 0.077(3) Uani 1 1 d . . .
H02I H 0.3493 0.6208 0.6959 0.092 Uiso 1 1 calc R . .
C1B C 0.3425(13) 0.6649(5) 0.4845(7) 0.158(7) Uiso 0.50 1 d PD . .
C2B C 0.3403(5) 0.5619(5) 0.5193(13) 0.64(4) Uiso 0.50 1 d PD . .
C3B C 0.4535(4) 0.5414(6) 0.5129(7) 0.112(5) Uiso 0.50 1 d PD . .
C4B C 0.5463(4) 0.4721(7) 0.5220(8) 0.306(16) Uiso 0.50 1 d PD . .
C5B C 0.6508(5) 0.4374(4) 0.4988(6) 0.161(7) Uiso 0.50 1 d PD . .
C6B C 0.7027(13) 0.3395(5) 0.5031(17) 0.57(3) Uiso 0.50 1 d PD . .
C1A C 0.0315(5) -0.1395(15) 1.0313(12) 0.285(13) Uiso 0.50 1 d PD . .
C2A C 0.1436(4) -0.1321(7) 1.0261(6) 0.269(13) Uiso 0.50 1 d PD . .
C3A C 0.0827(5) -0.0547(7) 0.9801(5) 0.240(11) Uiso 0.50 1 d PD . .
C4A C -0.0271(5) -0.0207(4) 0.9944(8) 0.278(13) Uiso 0.50 1 d PD . .
C5A C -0.0399(8) 0.0823(4) 0.9969(8) 0.64(4) Uiso 0.50 1 d PD . .
C6A C -0.1173(8) 0.1619(8) 0.9684(12) 0.64(4) Uiso 0.50 1 d PD . .

loop_
_atom_site_aniso_label
_atom_site_aniso_U_11
_atom_site_aniso_U_22
_atom_site_aniso_U_33
_atom_site_aniso_U_23
_atom_site_aniso_U_13
_atom_site_aniso_U_12
Cu1 0.0712(5) 0.0584(4) 0.0701(5) -0.0151(4) -0.0118(4) -0.0098(4)
O1 0.077(3) 0.070(3) 0.077(2) -0.015(2) -0.027(2) 0.006(2)
C1 0.095(5) 0.181(5) 0.203(5) -0.145(4) -0.087(4) 0.102(5)
F1 0.317(7) 0.191(4) 0.210(4) -0.099(3) 0.065(5) 0.099(5)
F2 0.236(5) 0.413(5) 0.188(3) -0.220(3) -0.119(3) 0.200(4)
F3 0.120(4) 0.385(7) 0.232(5) -0.156(4) -0.054(4) 0.090(5)
C2 0.037(4) 0.101(5) 0.110(5) -0.039(4) -0.010(4) 0.020(4)
C3 0.039(4) 0.195(7) 0.079(4) -0.062(4) 0.004(4) -0.002(5)
C4 0.034(3) 0.053(3) 0.044(3) 0.012(3) -0.007(3) 0.001(3)
C5 0.157(8) 0.202(8) 0.176(8) -0.082(6) 0.034(7) -0.024(7)
F4 0.209(5) 0.391(7) 0.112(3) -0.068(4) -0.066(3) 0.140(5)
F5 0.310(5) 0.119(4) 0.230(4) -0.030(3) -0.177(4) 0.086(4)
F6 0.118(4) 0.281(6) 0.224(4) -0.073(4) -0.096(3) 0.059(4)
O2 0.056(3) 0.083(3) 0.060(2) -0.004(2) 0.018(2) -0.025(2)
O3 0.074(3) 0.065(2) 0.055(2) -0.0201(19) -0.025(2) 0.005(2)
C6 0.216(8) 0.154(6) 0.033(3) -0.035(3) -0.067(4) -0.011(6)
F7 0.288(5) 0.181(4) 0.168(3) -0.086(3) -0.127(3) 0.119(4)
F8 0.211(4) 0.217(5) 0.266(5) -0.053(4) -0.163(3) -0.008(4)
F9 0.162(4) 0.275(6) 0.098(3) -0.008(4) -0.033(3) 0.088(4)
C7 0.109(5) 0.067(4) 0.050(3) -0.023(3) -0.045(3) -0.016(4)
C8 0.096(5) 0.093(4) 0.053(3) -0.045(3) 0.035(4) -0.004(4)
C9 0.083(5) 0.048(4) 0.084(4) -0.019(3) 0.007(4) 0.017(4)
C10 0.116(7) 0.243(9) 0.137(7) -0.034(7) 0.012(6) -0.076(6)
F10 0.208(5) 0.361(6) 0.156(4) -0.113(4) -0.028(4) 0.172(4)
F11 0.392(8) 0.072(3) 0.535(10) -0.068(5) 0.224(7) 0.047(5)
F12 0.092(3) 0.376(6) 0.186(4) -0.126(4) 0.011(3) 0.097(4)
O4 0.085(3) 0.100(3) 0.068(2) -0.034(2) -0.001(2) -0.026(2)
Cu2 0.1101(6) 0.0647(5) 0.0657(5) -0.0002(4) -0.0133(5) -0.0417(5)
O5 0.123(3) 0.050(2) 0.084(3) 0.013(2) -0.015(3) -0.053(2)
C11 0.139(6) 0.161(5) 0.104(5) -0.087(4) 0.048(5) -0.073(5)
F13 0.245(5) 0.290(6) 0.099(3) 0.056(4) -0.033(4) -0.142(4)
F14 0.228(4) 0.112(4) 0.264(5) -0.018(3) 0.187(3) -0.047(3)
F15 0.325(5) 0.213(3) 0.116(3) -0.058(3) 0.081(3) -0.216(3)
C12 0.060(4) 0.059(4) 0.066(4) -0.011(3) 0.032(3) -0.023(3)
C13 0.092(5) 0.047(4) 0.042(3) 0.010(3) 0.036(3) -0.030(3)
C14 0.089(5) 0.076(4) 0.052(3) -0.029(3) -0.002(3) -0.036(3)
C15 0.135(7) 0.163(6) 0.124(6) -0.061(5) 0.000(5) -0.051(5)
F16 0.137(4) 0.303(7) 0.121(3) 0.046(4) -0.048(3) -0.033(4)
F17 0.147(3) 0.152(4) 0.242(4) -0.031(3) -0.098(3) -0.041(3)
F18 0.132(4) 0.264(6) 0.195(4) -0.092(4) -0.007(4) 0.037(4)
O6 0.107(3) 0.101(3) 0.070(3) -0.009(2) 0.009(3) -0.050(3)
O7 0.121(3) 0.062(2) 0.083(3) -0.028(2) -0.029(2) -0.016(2)
F19 0.185(4) 0.132(3) 0.145(3) -0.077(2) -0.065(3) 0.029(3)
F20 0.129(3) 0.175(3) 0.171(3) -0.090(3) 0.077(3) -0.082(3)
F21 0.172(4) 0.098(3) 0.142(3) -0.042(2) 0.001(3) -0.003(3)
C16 0.082(5) 0.091(5) 0.081(5) -0.003(4) 0.018(4) -0.005(4)
C17 0.079(5) 0.109(5) 0.036(3) -0.006(3) 0.014(4) -0.018(4)
C18 0.167(7) 0.050(4) 0.048(4) 0.034(3) -0.014(4) -0.032(4)
C19 0.177(7) 0.045(3) 0.033(3) -0.017(3) -0.021(4) -0.012(4)
C20 0.412(13) 0.044(4) 0.109(5) -0.045(4) -0.100(7) 0.079(6)
F22 0.282(8) 0.112(4) 0.458(9) 0.150(5) 0.038(7) 0.032(5)
F23 0.930(18) 0.119(4) 0.098(4) 0.019(3) 0.131(7) -0.105(7)
F24 0.703(13) 0.106(3) 0.172(5) -0.029(3) 0.089(7) -0.176(5)
O8 0.142(4) 0.072(3) 0.035(2) 0.023(2) -0.008(3) -0.026(3)
Cu3 0.0923(6) 0.0630(5) 0.0716(5) -0.0020(4) -0.0119(5) -0.0321(4)
O9 0.048(3) 0.079(3) 0.093(3) -0.026(2) 0.009(2) -0.006(2)
C21 0.114(5) 0.090(5) 0.270(9) 0.070(6) -0.115(5) -0.058(4)
F25 0.192(4) 0.131(4) 0.369(6) 0.010(4) -0.154(4) -0.075(3)
F26 0.225(5) 0.270(6) 0.181(4) 0.087(4) -0.128(3) -0.044(5)
F27 0.193(5) 0.290(7) 0.327(6) -0.098(5) -0.159(4) 0.050(5)
C22 0.161(7) 0.053(4) 0.126(6) -0.017(4) -0.028(5) -0.040(4)
C23 0.089(4) 0.082(4) 0.100(4) -0.036(3) -0.052(3) -0.029(3)
C24 0.087(5) 0.069(4) 0.071(4) -0.014(3) -0.012(4) -0.038(3)
C25 0.046(4) 0.155(6) 0.110(5) -0.021(5) -0.001(4) -0.045(4)
F28 0.271(4) 0.309(4) 0.147(4) -0.078(3) 0.079(3) -0.245(3)
F29 0.162(4) 0.146(4) 0.283(6) 0.044(4) 0.114(4) -0.014(4)
F30 0.190(4) 0.299(5) 0.100(3) 0.072(4) -0.012(3) -0.138(4)
O10 0.111(3) 0.074(3) 0.098(3) -0.024(2) -0.015(3) -0.040(2)
O11 0.127(4) 0.072(3) 0.058(3) 0.021(2) 0.004(3) -0.046(3)
C26 0.214(7) 0.238(7) 0.193(7) 0.194(5) -0.127(6) -0.177(5)
F31 0.221(5) 0.135(4) 0.240(5) 0.038(4) -0.060(4) -0.075(4)
F32 0.258(5) 0.119(3) 0.164(4) 0.029(3) 0.032(4) -0.087(3)
F33 0.285(8) 0.170(5) 0.269(6) 0.118(5) 0.006(6) 0.003(5)
C27 0.116(6) 0.055(4) 0.128(6) -0.005(4) 0.029(5) -0.026(4)
C28 0.104(6) 0.074(5) 0.109(5) 0.071(4) -0.004(5) -0.031(4)
C29 0.062(4) 0.078(4) 0.051(3) -0.025(3) -0.008(3) -0.001(3)
C30 0.099(5) 0.234(8) 0.067(5) -0.020(5) 0.010(4) -0.073(5)
F34 0.397(8) 0.234(4) 0.217(4) -0.154(3) 0.139(5) -0.146(5)
F35 0.189(5) 0.266(5) 0.241(4) -0.140(3) -0.048(4) -0.055(4)
F36 0.504(9) 0.194(4) 0.226(4) -0.136(3) -0.181(5) 0.189(5)
O12 0.112(3) 0.101(3) 0.083(3) -0.044(2) -0.018(2) -0.049(2)
O01 0.124(3) 0.067(2) 0.065(2) 0.003(2) -0.020(2) -0.058(2)
N1 0.127(4) 0.057(3) 0.091(4) -0.010(3) -0.039(3) -0.016(3)
C01 0.023(4) 0.133(5) 0.143(5) -0.071(4) 0.026(4) -0.035(4)
C02 0.139(7) 0.293(10) 0.082(5) -0.054(6) 0.073(5) -0.103(7)
C03 0.080(5) 0.088(5) 0.171(7) -0.027(5) -0.008(5) -0.044(4)
C04 0.045(4) 0.096(4) 0.212(6) -0.065(4) -0.047(4) -0.018(3)
C05 0.112(5) 0.129(6) 0.198(6) -0.031(5) -0.112(5) 0.015(5)
C06 0.062(6) 0.195(8) 0.336(12) -0.110(8) 0.040(7) -0.009(6)
N2 0.077(4) 0.071(4) 0.129(4) -0.003(3) -0.022(3) -0.016(3)
O02 0.099(4) 0.075(3) 0.260(6) -0.038(4) -0.021(4) -0.016(3)
C07 0.087(5) 0.074(4) 0.066(4) -0.007(3) 0.013(4) -0.031(4)
C08 0.045(4) 0.084(4) 0.083(4) -0.029(3) 0.011(4) -0.019(3)
C09 0.077(4) 0.067(4) 0.091(5) -0.004(4) 0.013(4) -0.045(3)
N3 0.075(3) 0.040(3) 0.126(4) -0.023(3) -0.019(3) -0.028(3)
N4 0.092(4) 0.054(3) 0.102(3) -0.022(3) -0.034(3) -0.028(3)
C010 0.102(6) 0.065(5) 0.178(7) 0.005(5) -0.018(6) 0.020(5)
C011 0.122(5) 0.055(4) 0.083(4) -0.002(3) -0.039(4) -0.031(4)
O03 0.075(3) 0.065(2) 0.074(3) -0.005(2) -0.015(2) -0.021(2)
N5 0.058(3) 0.078(3) 0.060(3) -0.029(2) -0.022(2) -0.002(3)
C012 0.050(4) 0.104(4) 0.140(5) -0.076(4) 0.013(4) -0.003(4)
C013 0.127(6) 0.089(5) 0.087(4) -0.019(4) -0.033(4) -0.026(4)
C014 0.114(6) 0.152(6) 0.170(7) -0.078(5) 0.054(6) -0.060(5)
C015 0.043(4) 0.087(5) 0.109(5) 0.002(4) -0.023(4) 0.017(4)
C016 0.061(4) 0.142(5) 0.117(4) -0.081(3) -0.040(3) -0.027(4)
C017 0.048(4) 0.146(6) 0.146(6) -0.068(4) 0.004(4) -0.026(4)
N6 0.044(3) 0.085(3) 0.112(4) -0.051(3) 0.018(3) 0.010(3)
O04 0.094(3) 0.064(3) 0.177(4) -0.049(3) -0.034(3) -0.002(3)
C018 0.069(4) 0.099(4) 0.077(3) -0.070(3) -0.007(3) -0.027(3)
C019 0.106(5) 0.027(3) 0.080(4) -0.009(3) -0.039(4) 0.000(3)
C020 0.051(4) 0.038(3) 0.112(5) -0.005(3) -0.020(4) 0.004(3)
N7 0.073(4) 0.036(3) 0.156(4) -0.021(3) -0.048(3) 0.009(3)
N8 0.043(3) 0.076(3) 0.128(4) -0.021(3) -0.007(3) -0.023(3)
C021 0.062(5) 0.086(5) 0.182(7) -0.045(5) -0.005(5) -0.017(4)
C022 0.099(5) 0.034(4) 0.092(4) 0.004(3) -0.032(4) -0.004(4)

loop_
_atom_type_symbol
_atom_type_description
_atom_type_scat_dispersion_real
_atom_type_scat_dispersion_imag
_atom_type_scat_source
C C 0.0033 0.0016 'International Tables Vol C Tables 4.2.6.8 and 6.1.1.4'
H H 0.0000 0.0000 'International Tables Vol C Tables 4.2.6.8 and 6.1.1.4'
N N 0.0061 0.0033 'International Tables Vol C Tables 4.2.6.8 and 6.1.1.4'
O O 0.0106 0.0060 'International Tables Vol C Tables 4.2.6.8 and 6.1.1.4'
F F 0.0171 0.0103 'International Tables Vol C Tables 4.2.6.8 and 6.1.1.4'
Cu Cu 0.3201 1.2651 'International Tables Vol C Tables 4.2.6.8 and 6.1.1.4'

loop_
_geom_angle_atom_site_label_1
_geom_angle_atom_site_label_2
_geom_angle_atom_site_label_3
_geom_angle
_geom_angle_site_symmetry_1
_geom_angle_site_symmetry_3
_geom_angle_publ_flag
O4 Cu1 O2 87.41(16) . . ?
O4 Cu1 O1 178.57(18) . . ?
O2 Cu1 O1 93.12(16) . . ?
O4 Cu1 O3 92.57(15) . . ?
O2 Cu1 O3 178.74(16) . . ?
O1 Cu1 O3 86.92(15) . . ?
O4 Cu1 N3 90.88(17) . . ?
O2 Cu1 N3 90.57(16) . . ?
O1 Cu1 N3 87.79(17) . . ?
O3 Cu1 N3 90.70(16) . . ?
O4 Cu1 N7 89.06(18) . . ?
O2 Cu1 N7 89.13(17) . . ?
O1 Cu1 N7 92.28(17) . . ?
O3 Cu1 N7 89.61(16) . . ?
N3 Cu1 N7 179.69(18) . . ?
C2 O1 Cu1 121.4(4) . . ?
F2 C1 F3 119.9(7) . . ?
F2 C1 F1 99.9(7) . . ?
F3 C1 F1 92.8(6) . . ?
F2 C1 C2 120.4(6) . . ?
F3 C1 C2 107.8(7) . . ?
F1 C1 C2 111.8(6) . . ?
O1 C2 C3 129.9(6) . . ?
O1 C2 C1 112.5(5) . . ?
C3 C2 C1 117.3(6) . . ?
C4 C3 C2 122.3(6) . . ?
C3 C4 O2 133.9(5) . . ?
C3 C4 C5 118.7(6) . . ?
O2 C4 C5 107.0(5) . . ?
F5 C5 F4 103.3(7) . . ?
F5 C5 F6 92.2(7) . . ?
F4 C5 F6 95.6(8) . . ?
F5 C5 C4 123.6(9) . . ?
F4 C5 C4 120.9(8) . . ?
F6 C5 C4 114.4(7) . . ?
C4 O2 Cu1 119.0(3) . . ?
C7 O3 Cu1 123.1(4) . . ?
F7 C6 F8 120.4(8) . . ?
F7 C6 F9 108.3(6) . . ?
F8 C6 F9 98.1(6) . . ?
F7 C6 C7 116.5(6) . . ?
F8 C6 C7 108.9(6) . . ?
F9 C6 C7 101.2(5) . . ?
O3 C7 C8 128.2(5) . . ?
O3 C7 C6 104.1(5) . . ?
C8 C7 C6 127.6(5) . . ?
C9 C8 C7 117.9(5) . . ?
O4 C9 C8 132.5(6) . . ?
O4 C9 C10 116.2(6) . . ?
C8 C9 C10 111.1(6) . . ?
F11 C10 F12 103.5(8) . . ?
F11 C10 F10 105.8(9) . . ?
F12 C10 F10 89.9(6) . . ?
F11 C10 C9 120.2(7) . . ?
F12 C10 C9 113.1(8) . . ?
F10 C10 C9 119.2(7) . . ?
C9 O4 Cu1 125.3(4) . . ?
O8 Cu2 O5 160.46(18) . . ?
O8 Cu2 O7 91.32(16) . . ?
O5 Cu2 O7 91.53(17) . . ?
O8 Cu2 O01 86.51(16) . . ?
O5 Cu2 O01 89.80(16) . . ?
O7 Cu2 O01 176.94(16) . . ?
O8 Cu2 O6 110.19(18) . . ?
O5 Cu2 O6 88.95(16) . . ?
O7 Cu2 O6 93.19(17) . . ?
O01 Cu2 O6 89.59(17) . . ?
C12 O5 Cu2 127.1(4) . . ?
F13 C11 F15 109.4(6) . . ?
F13 C11 F14 99.9(6) . . ?
F15 C11 F14 100.2(7) . . ?
F13 C11 C12 123.8(7) . . ?
F15 C11 C12 111.9(6) . . ?
F14 C11 C12 108.3(5) . . ?
O5 C12 C13 126.9(5) . . ?
O5 C12 C11 121.1(6) . . ?
C13 C12 C11 112.0(5) . . ?
C14 C13 C12 123.1(5) . . ?
O6 C14 C13 132.7(6) . . ?
O6 C14 C15 109.0(5) . . ?
C13 C14 C15 117.1(5) . . ?
F16 C15 F18 113.2(7) . . ?
F16 C15 F17 104.6(7) . . ?
F18 C15 F17 101.7(6) . . ?
F16 C15 C14 113.2(6) . . ?
F18 C15 C14 115.0(7) . . ?
F17 C15 C14 107.7(5) . . ?
C14 O6 Cu2 117.0(4) . . ?
C17 O7 Cu2 122.5(4) . . ?
F19 C16 F20 105.4(5) . . ?
F19 C16 F21 106.9(6) . . ?
F20 C16 F21 104.6(5) . . ?
F19 C16 C17 110.6(5) . . ?
F20 C16 C17 110.9(6) . . ?
F21 C16 C17 117.5(5) . . ?
O7 C17 C18 128.5(6) . . ?
O7 C17 C16 108.4(5) . . ?
C18 C17 C16 123.0(5) . . ?
C19 C18 C17 121.1(5) . . ?
O8 C19 C18 130.3(5) . . ?
O8 C19 C20 122.3(6) . . ?
C18 C19 C20 107.3(5) . . ?
F23 C20 F24 123.8(10) . . ?
F23 C20 F22 103.6(9) . . ?
F24 C20 F22 83.1(7) . . ?
F23 C20 C19 124.7(8) . . ?
F24 C20 C19 109.0(6) . . ?
F22 C20 C19 97.5(7) . . ?
C20 F22 F24 41.8(5) . . ?
C20 F24 F22 55.2(7) . . ?
C19 O8 Cu2 125.8(4) . . ?
O03 Cu3 O11 88.55(16) . . ?
O03 Cu3 O12 178.16(16) . . ?
O11 Cu3 O12 90.48(17) . . ?
O03 Cu3 O10 87.93(17) . . ?
O11 Cu3 O10 161.81(18) . . ?
O12 Cu3 O10 92.51(17) . . ?
O03 Cu3 O9 86.01(16) . . ?
O11 Cu3 O9 110.88(17) . . ?
O12 Cu3 O9 95.80(16) . . ?
O10 Cu3 O9 86.67(16) . . ?
C22 O9 Cu3 123.6(4) . . ?
F26 C21 F25 122.7(9) . . ?
F26 C21 F27 94.9(6) . . ?
F25 C21 F27 97.6(6) . . ?
F26 C21 C22 117.9(7) . . ?
F25 C21 C22 114.5(6) . . ?
F27 C21 C22 100.0(7) . . ?
O9 C22 C23 124.2(7) . . ?
O9 C22 C21 119.3(6) . . ?
C23 C22 C21 115.9(6) . . ?
C24 C23 C22 123.7(5) . . ?
O10 C24 C23 132.5(5) . . ?
O10 C24 C25 107.4(5) . . ?
C23 C24 C25 120.1(5) . . ?
F28 C25 F30 105.6(6) . . ?
F28 C25 F29 98.5(6) . . ?
F30 C25 F29 97.6(6) . . ?
F28 C25 C24 122.9(6) . . ?
F30 C25 C24 116.3(6) . . ?
F29 C25 C24 111.6(6) . . ?
C24 O10 Cu3 122.0(4) . . ?
C27 O11 Cu3 128.2(4) . . ?
F33 C26 F31 134.9(9) . . ?
F33 C26 C27 119.4(9) . . ?
F31 C26 C27 105.7(6) . . ?
F33 C26 F32 91.7(7) . . ?
F31 C26 F32 83.8(6) . . ?
C27 C26 F32 95.9(6) . . ?
O11 C27 C28 128.4(6) . . ?
O11 C27 C26 104.4(6) . . ?
C28 C27 C26 127.2(6) . . ?
C27 C28 C29 122.1(6) . . ?
O12 C29 C28 129.7(6) . . ?
O12 C29 C30 103.8(5) . . ?
C28 C29 C30 126.5(5) . . ?
F36 C30 F34 100.9(6) . . ?
F36 C30 F35 100.3(8) . . ?
F34 C30 F35 93.7(6) . . ?
F36 C30 C29 125.2(6) . . ?
F34 C30 C29 116.5(7) . . ?
F35 C30 C29 114.6(6) . . ?
C29 O12 Cu3 120.7(4) . . ?
N1 O01 Cu2 120.7(3) . . ?
O01 N1 C07 121.2(5) . . ?
O01 N1 C01 120.5(5) . . ?
C07 N1 C01 117.2(5) . . ?
N1 C01 C02 109.2(5) . . ?
N1 C01 C03 107.3(5) . . ?
C02 C01 C03 108.4(6) . . ?
N1 C01 C04 101.1(4) . . ?
C02 C01 C04 119.0(6) . . ?
C03 C01 C04 111.1(5) . . ?
C05 C04 C06 113.8(6) . . ?
C05 C04 N2 106.8(5) . . ?
C06 C04 N2 109.6(6) . . ?
C05 C04 C01 117.1(6) . . ?
C06 C04 C01 113.5(6) . . ?
N2 C04 C01 93.7(4) . . ?
O02 N2 C07 121.6(5) . . ?
O02 N2 C04 119.6(5) . . ?
C07 N2 C04 117.4(5) . . ?
N1 C07 C08 131.8(6) . . ?
N1 C07 N2 101.5(5) . . ?
C08 C07 N2 126.6(6) . . ?
C09 C08 C011 103.2(5) . . ?
C09 C08 C07 129.9(5) . . ?
C011 C08 C07 126.9(6) . . ?
N3 C09 C08 113.4(5) . . ?
C09 N3 N4 105.0(5) . . ?
C09 N3 Cu1 119.7(4) . . ?
N4 N3 Cu1 135.3(4) . . ?
N3 N4 C011 110.5(5) . . ?
N3 N4 C010 122.3(5) . . ?
C011 N4 C010 127.2(5) . . ?
N4 C011 C08 107.8(5) . . ?
N5 O03 Cu3 118.3(3) . . ?
O03 N5 C018 125.0(5) . . ?
O03 N5 C015 123.6(4) . . ?
C018 N5 C015 110.9(5) . . ?
C014 C012 N6 109.2(6) . . ?
C014 C012 C013 110.4(5) . . ?
N6 C012 C013 106.6(5) . . ?
C014 C012 C015 115.7(5) . . ?
N6 C012 C015 101.2(4) . . ?
C013 C012 C015 112.9(6) . . ?
C016 C015 N5 114.7(5) . . ?
C016 C015 C017 113.1(5) . . ?
N5 C015 C017 102.5(5) . . ?
C016 C015 C012 112.8(5) . . ?
N5 C015 C012 99.9(5) . . ?
C017 C015 C012 112.7(6) . . ?
C018 N6 O04 128.9(5) . . ?
C018 N6 C012 108.3(5) . . ?
O04 N6 C012 121.3(4) . . ?
N6 C018 N5 113.9(5) . . ?
N6 C018 C019 124.5(5) . . ?
N5 C018 C019 121.1(5) . . ?
C022 C019 C020 101.6(5) . . ?
C022 C019 C018 133.2(5) . . ?
C020 C019 C018 124.6(5) . . ?
N7 C020 C019 110.8(5) . . ?
C020 N7 N8 106.8(5) . . ?
C020 N7 Cu1 119.3(3) . . ?
N8 N7 Cu1 132.9(4) . . ?
C022 N8 N7 109.6(4) . . ?
C022 N8 C021 126.6(5) . . ?
N7 N8 C021 123.6(5) . . ?
N8 C022 C019 110.9(5) . . ?
C6B C1B C5B 82.8(11) 2_666 2_666 ?
C6B C1B C2B 74.6(12) 2_666 . ?
C5B C1B C2B 14.9(11) 2_666 . ?
C5B C2B C6B 88(2) 2_666 2_666 ?
C5B C2B C3B 70.7(16) 2_666 . ?
C6B C2B C3B 118.1(9) 2_666 . ?
C5B C2B C1B 73.9(16) 2_666 . ?
C6B C2B C1B 24.6(10) 2_666 . ?
C3B C2B C1B 93.9(8) . . ?
C5B C2B C4B 45.0(15) 2_666 2_666 ?
C6B C2B C4B 117.1(14) 2_666 2_666 ?
C3B C2B C4B 27.6(8) . 2_666 ?
C1B C2B C4B 93.6(10) . 2_666 ?
C4B C3B C5B 79.3(9) 2_666 2_666 ?
C4B C3B C4B 84.4(11) 2_666 . ?
C5B C3B C4B 150.1(9) 2_666 . ?
C4B C3B C2B 93.4(13) 2_666 . ?
C5B C3B C2B 14.9(12) 2_666 . ?
C4B C3B C2B 150.1(8) . . ?
C4B C3B C3B 57.3(9) 2_666 2_666 ?
C5B C3B C3B 130.4(13) 2_666 2_666 ?
C4B C3B C3B 27.1(7) . 2_666 ?
C2B C3B C3B 139.4(12) . 2_666 ?
C3B C4B C3B 95.6(11) 2_666 . ?
C3B C4B C5B 68.6(9) 2_666 . ?
C3B C4B C5B 151.0(11) . . ?
C3B C4B C4B 66.0(13) 2_666 2_666 ?
C3B C4B C4B 29.6(7) . 2_666 ?
C5B C4B C4B 128.4(16) . 2_666 ?
C3B C4B C2B 59.0(10) 2_666 2_666 ?
C3B C4B C2B 142.2(12) . 2_666 ?
C5B C4B C2B 10.5(9) . 2_666 ?
C4B C4B C2B 118.0(16) 2_666 2_666 ?
C2B C5B C3B 94(2) 2_666 2_666 ?
C2B C5B C1B 91.2(17) 2_666 2_666 ?
C3B C5B C1B 100.1(9) 2_666 2_666 ?
C2B C5B C4B 124(2) 2_666 . ?
C3B C5B C4B 32.1(9) 2_666 . ?
C1B C5B C4B 107.6(9) 2_666 . ?
C2B C5B C6B 77.3(19) 2_666 . ?
C3B C5B C6B 121.0(11) 2_666 . ?
C1B C5B C6B 24.8(10) 2_666 . ?
C4B C5B C6B 132.3(10) . . ?
C1B C6B C2B 80.8(12) 2_666 2_666 ?
C1B C6B C5B 72.4(12) 2_666 . ?
C2B C6B C5B 14.9(11) 2_666 . ?
C5A C1A C6A 93.4(13) 2_557 2_557 ?
C5A C1A C2A 75.6(10) 2_557 . ?
C6A C1A C2A 20.0(8) 2_557 . ?
C5A C1A C3A 18.5(7) 2_557 . ?
C6A C1A C3A 75.2(11) 2_557 . ?
C2A C1A C3A 58.3(6) . . ?
C5A C1A C4A 33.3(9) 2_557 . ?
C6A C1A C4A 125.6(15) 2_557 . ?
C2A C1A C4A 106.5(11) . . ?
C3A C1A C4A 51.8(7) . . ?
C6A C2A C1A 43.3(14) 2_557 . ?
C6A C2A C3A 100.6(17) 2_557 . ?
C1A C2A C3A 63.9(9) . . ?
C6A C2A C5A 75.2(13) 2_557 2_557 ?
C1A C2A C5A 34.6(9) . 2_557 ?
C3A C2A C5A 29.8(5) . 2_557 ?
C5A C3A C4A 79.4(11) 2_557 2_557 ?
C5A C3A C2A 77.9(10) 2_557 . ?
C4A C3A C2A 118.3(11) 2_557 . ?
C5A C3A C4A 50.8(7) 2_557 . ?
C4A C3A C4A 42.7(8) 2_557 . ?
C2A C3A C4A 124.8(8) . . ?
C5A C3A C1A 21.5(8) 2_557 . ?
C4A C3A C1A 96.4(10) 2_557 . ?
C2A C3A C1A 57.8(6) . . ?
C4A C3A C1A 72.3(6) . . ?
C5A C3A C6A 61.9(9) 2_557 2_557 ?
C4A C3A C6A 120.7(12) 2_557 2_557 ?
C2A C3A C6A 19.3(6) . 2_557 ?
C4A C3A C6A 112.0(8) . 2_557 ?
C1A C3A C6A 40.6(6) . 2_557 ?
C4A C4A C5A 83.8(10) 2_557 2_557 ?
C4A C4A C3A 71.9(11) 2_557 2_557 ?
C5A C4A C3A 144.7(17) 2_557 2_557 ?
C4A C4A C3A 65.4(9) 2_557 . ?
C5A C4A C3A 31.0(6) 2_557 . ?
C3A C4A C3A 137.3(8) 2_557 . ?
C4A C4A C5A 51.1(7) 2_557 . ?
C5A C4A C5A 134.9(9) 2_557 . ?
C3A C4A C5A 30.7(6) 2_557 . ?
C3A C4A C5A 112.0(7) . . ?
C4A C4A C1A 98.9(12) 2_557 . ?
C5A C4A C1A 24.9(7) 2_557 . ?
C3A C4A C1A 134.6(14) 2_557 . ?
C3A C4A C1A 55.8(6) . . ?
C5A C4A C1A 145.1(14) . . ?
C3A C5A C1A 140.0(13) 2_557 2_557 ?
C3A C5A C4A 98.2(10) 2_557 2_557 ?
C1A C5A C4A 121.8(13) 2_557 2_557 ?
C3A C5A C6A 90.8(11) 2_557 . ?
C1A C5A C6A 49.7(8) 2_557 . ?
C4A C5A C6A 166.1(19) 2_557 . ?
C3A C5A C4A 69.9(10) 2_557 . ?
C1A C5A C4A 137(2) 2_557 . ?
C4A C5A C4A 45.1(9) 2_557 . ?
C6A C5A C4A 130.6(12) . . ?
C3A C5A C2A 72.3(9) 2_557 2_557 ?
C1A C5A C2A 69.8(8) 2_557 2_557 ?
C4A C5A C2A 156.5(13) 2_557 2_557 ?
C6A C5A C2A 21.6(6) . 2_557 ?
C4A C5A C2A 111.8(9) . 2_557 ?
C2A C6A C1A 116.8(19) 2_557 2_557 ?
C2A C6A C5A 83.2(14) 2_557 . ?
C1A C6A C5A 36.9(11) 2_557 . ?
C2A C6A C3A 60.1(15) 2_557 2_557 ?
C1A C6A C3A 64.2(12) 2_557 2_557 ?
C5A C6A C3A 27.4(5) . 2_557 ?

loop_
_geom_bond_atom_site_label_1
_geom_bond_atom_site_label_2
_geom_bond_distance
_geom_bond_site_symmetry_2
_geom_bond_publ_flag
Cu1 O4 1.926(4) . ?
Cu1 O2 1.956(4) . ?
Cu1 O1 1.958(4) . ?
Cu1 O3 1.978(3) . ?
Cu1 N3 2.411(5) . ?
Cu1 N7 2.430(5) . ?
O1 C2 1.241(7) . ?
C1 F2 1.174(9) . ?
C1 F3 1.291(10) . ?
C1 F1 1.341(8) . ?
C1 C2 1.556(9) . ?
C2 C3 1.342(8) . ?
C3 C4 1.250(8) . ?
C4 O2 1.268(6) . ?
C4 C5 1.433(10) . ?
C5 F5 1.277(10) . ?
C5 F4 1.285(11) . ?
C5 F6 1.352(11) . ?
O3 C7 1.209(6) . ?
C6 F7 1.163(9) . ?
C6 F8 1.232(10) . ?
C6 F9 1.387(7) . ?
C6 C7 1.608(9) . ?
C7 C8 1.485(8) . ?
C8 C9 1.360(8) . ?
C9 O4 1.163(7) . ?
C9 C10 1.431(11) . ?
C10 F11 1.197(10) . ?
C10 F12 1.317(10) . ?
C10 F10 1.332(9) . ?
Cu2 O8 1.935(4) . ?
Cu2 O5 1.958(4) . ?
Cu2 O7 1.968(4) . ?
Cu2 O01 1.980(4) . ?
Cu2 O6 2.181(4) . ?
O5 C12 1.219(6) . ?
C11 F13 1.243(8) . ?
C11 F15 1.242(9) . ?
C11 F14 1.284(9) . ?
C11 C12 1.460(8) . ?
C12 C13 1.407(8) . ?
C13 C14 1.346(8) . ?
C14 O6 1.235(6) . ?
C14 C15 1.614(10) . ?
C15 F16 1.247(8) . ?
C15 F18 1.269(10) . ?
C15 F17 1.345(10) . ?
O7 C17 1.279(6) . ?
F19 C16 1.300(8) . ?
F20 C16 1.309(7) . ?
F21 C16 1.326(7) . ?
C16 C17 1.532(10) . ?
C17 C18 1.365(8) . ?
C18 C19 1.351(8) . ?
C19 O8 1.188(6) . ?
C19 C20 1.559(8) . ?
C20 F23 1.060(8) . ?
C20 F24 1.148(11) . ?
C20 F22 1.415(11) . ?
F22 F24 1.711(12) . ?
Cu3 O03 1.924(4) . ?
Cu3 O11 1.925(4) . ?
Cu3 O12 1.975(4) . ?
Cu3 O10 1.989(4) . ?
Cu3 O9 2.191(4) . ?
O9 C22 1.258(7) . ?
C21 F26 1.181(9) . ?
C21 F25 1.194(9) . ?
C21 F27 1.390(11) . ?
C21 C22 1.529(11) . ?
C22 C23 1.407(9) . ?
C23 C24 1.328(8) . ?
C24 O10 1.290(7) . ?
C24 C25 1.495(8) . ?
C25 F28 1.199(9) . ?
C25 F30 1.281(8) . ?
C25 F29 1.324(8) . ?
O11 C27 1.197(8) . ?
C26 F33 1.043(10) . ?
C26 F31 1.265(11) . ?
C26 C27 1.562(10) . ?
C26 F32 1.587(10) . ?
C27 C28 1.291(10) . ?
C28 C29 1.373(8) . ?
C29 O12 1.278(6) . ?
C29 C30 1.477(11) . ?
C30 F36 1.268(10) . ?
C30 F34 1.286(8) . ?
C30 F35 1.308(10) . ?
O01 N1 1.306(6) . ?
N1 C07 1.341(8) . ?
N1 C01 1.478(8) . ?
C01 C02 1.484(9) . ?
C01 C03 1.538(10) . ?
C01 C04 1.628(8) . ?
C04 C05 1.479(10) . ?
C04 C06 1.514(11) . ?
C04 N2 1.529(8) . ?
N2 O02 1.272(7) . ?
N2 C07 1.399(8) . ?
C07 C08 1.373(8) . ?
C08 C09 1.346(8) . ?
C08 C011 1.356(8) . ?
C09 N3 1.290(7) . ?
N3 N4 1.318(6) . ?
N4 C011 1.326(8) . ?
N4 C010 1.534(8) . ?
O03 N5 1.305(5) . ?
N5 C018 1.366(7) . ?
N5 C015 1.467(7) . ?
C012 C014 1.527(9) . ?
C012 N6 1.541(8) . ?
C012 C013 1.548(8) . ?
C012 C015 1.574(8) . ?
C015 C016 1.418(10) . ?
C015 C017 1.542(9) . ?
N6 C018 1.254(7) . ?
N6 O04 1.275(6) . ?
C018 C019 1.494(9) . ?
C019 C022 1.364(8) . ?
C019 C020 1.449(8) . ?
C020 N7 1.313(7) . ?
N7 N8 1.351(6) . ?
N8 C022 1.334(8) . ?
N8 C021 1.436(7) . ?
C1B C6B 0.65(3) 2_666 ?
C1B C5B 1.476(9) 2_666 ?
C1B C2B 1.536(11) . ?
C2B C5B 0.40(3) 2_666 ?
C2B C6B 1.500(12) 2_666 ?
C2B C3B 1.535(8) . ?
C2B C4B 1.788(18) 2_666 ?
C3B C4B 0.83(2) 2_666 ?
C3B C5B 1.453(10) 2_666 ?
C3B C4B 1.535(9) . ?
C3B C3B 1.815(18) 2_666 ?
C4B C3B 0.83(2) 2_666 ?
C4B C5B 1.534(10) . ?
C4B C4B 1.67(2) 2_666 ?
C4B C2B 1.788(18) 2_666 ?
C5B C2B 0.40(3) 2_666 ?
C5B C3B 1.453(10) 2_666 ?
C5B C1B 1.476(9) 2_666 ?
C5B C6B 1.537(11) . ?
C6B C1B 0.65(3) 2_666 ?
C6B C2B 1.500(12) 2_666 ?
C1A C5A 0.93(2) 2_557 ?
C1A C6A 1.178(13) 2_557 ?
C1A C2A 1.534(9) . ?
C1A C3A 1.63(2) . ?
C1A C4A 1.87(2) . ?
C2A C6A 0.587(16) 2_557 ?
C2A C3A 1.543(11) . ?
C2A C5A 1.584(12) 2_557 ?
C3A C5A 0.804(14) 2_557 ?
C3A C4A 1.479(15) 2_557 ?
C3A C4A 1.547(9) . ?
C3A C6A 1.749(16) 2_557 ?
C4A C4A 1.10(2) 2_557 ?
C4A C5A 1.212(10) 2_557 ?
C4A C3A 1.479(15) 2_557 ?
C4A C5A 1.549(10) . ?
C5A C3A 0.804(14) 2_557 ?
C5A C1A 0.93(2) 2_557 ?
C5A C4A 1.212(10) 2_557 ?
C5A C6A 1.542(13) . ?
C5A C2A 1.584(12) 2_557 ?
C6A C2A 0.587(16) 2_557 ?
C6A C1A 1.178(13) 2_557 ?
C6A C3A 1.749(16) 2_557 ?
